data_2210341
loop_
_publ_author_name
'Wu, Bin'

_publ_section_title
;Tetra-\m-\a-methacrylato-bis[(methacrylato)(1,10-phenanthroline)gadolinium(III)]
 dihydrate
;
_journal_coeditor_code NG2064
_journal_issue 9
_journal_name_full 'Acta Crystallographica Section E'
_journal_page_first m2084
_journal_page_last m2085
_journal_paper_doi 10.1107/S1600536806030212
_journal_volume 62
_journal_year 2006
_chemical_formula_iupac '[Gd2 (C4 H5 O2)6 (C12 H8 N2)2], 2H2 O'
_chemical_formula_moiety 'C48 H46 Gd2 N4 O12, 2H2 O'
_chemical_formula_sum 'C48 H50 Gd2 N4 O14'
_chemical_formula_weight 1221.42
_chemical_name_systematic
;
Tetra-\m-\a-methylacrylato-bis[(methylacrylato)(1,10-
phenanthroline)gadolinium(III)] dihydrate
;
_space_group_IT_number 2
_symmetry_cell_setting triclinic
_symmetry_space_group_name_Hall '-P 1'
_symmetry_space_group_name_H-M 'P -1'
_atom_sites_solution_hydrogens geom
_atom_sites_solution_primary direct
_atom_sites_solution_secondary difmap
_audit_creation_method SHELXL-97
_cell_angle_alpha 69.59(2)
_cell_angle_beta 77.14(2)
_cell_angle_gamma 68.44(2)
_cell_formula_units_Z 1
_cell_length_a 10.783(2)
_cell_length_b 10.894(2)
_cell_length_c 11.628(2)
_cell_measurement_reflns_used 10877
_cell_measurement_temperature 293(2)
_cell_measurement_theta_max 27.56
_cell_measurement_theta_min 3.21
_cell_volume 1183.6(4)
_computing_cell_refinement RAPID-AUTO
_computing_data_collection 'RAPID-AUTO (Rigaku, 1998)'
_computing_data_reduction 'CrystalStructure (Rigaku/MSC, 2002)'
_computing_molecular_graphics 'ORTEP-3 (Farrugia, 1997)'
_computing_publication_material SHELXL97
_computing_structure_refinement 'SHELXL97 (Sheldrick, 1997)'
_computing_structure_solution 'SHELXS97 (Sheldrick, 1997)'
_diffrn_ambient_temperature 293(2)
_diffrn_detector_area_resol_mean 10.00
_diffrn_measured_fraction_theta_full 0.993
_diffrn_measured_fraction_theta_max 0.993
_diffrn_measurement_device_type 'Rigaku R-AXIS RAPID'
_diffrn_measurement_method \w
_diffrn_radiation_monochromator graphite
_diffrn_radiation_source 'fine-focus sealed tube'
_diffrn_radiation_type MoK\a
_diffrn_radiation_wavelength 0.71069
_diffrn_reflns_av_R_equivalents 0.0397
_diffrn_reflns_av_sigmaI/netI 0.0484
_diffrn_reflns_limit_h_max 13
_diffrn_reflns_limit_h_min -13
_diffrn_reflns_limit_k_max 10
_diffrn_reflns_limit_k_min -13
_diffrn_reflns_limit_l_max 14
_diffrn_reflns_limit_l_min -14
_diffrn_reflns_number 10058
_diffrn_reflns_theta_full 25.80
_diffrn_reflns_theta_max 25.80
_diffrn_reflns_theta_min 3.21
_exptl_absorpt_coefficient_mu 2.848
_exptl_absorpt_correction_T_max 0.848
_exptl_absorpt_correction_T_min 0.471
_exptl_absorpt_correction_type multi-scan
_exptl_absorpt_process_details '(ABSCOR; Higashi, 1995)'
_exptl_crystal_colour colorless
_exptl_crystal_density_diffrn 1.713
_exptl_crystal_density_method 'not measured'
_exptl_crystal_description plate
_exptl_crystal_F_000 606
_exptl_crystal_size_max 0.330
_exptl_crystal_size_mid 0.230
_exptl_crystal_size_min 0.060
_refine_diff_density_max 1.211
_refine_diff_density_min -0.810
_refine_ls_extinction_method none
_refine_ls_goodness_of_fit_ref 1.060
_refine_ls_hydrogen_treatment mixed
_refine_ls_matrix_type full
_refine_ls_number_parameters 316
_refine_ls_number_reflns 4527
_refine_ls_number_restraints 3
_refine_ls_restrained_S_all 1.060
_refine_ls_R_factor_all 0.0337
_refine_ls_R_factor_gt 0.0304
_refine_ls_shift/su_max 0.002
_refine_ls_shift/su_mean 0.000
_refine_ls_structure_factor_coef Fsqd
_refine_ls_weighting_details 'calc w=1/[\s^2^(Fo^2^)+(0.0379P)^2^+0.5838P] where P=(Fo^2^+2Fc^2^)/3'
_refine_ls_weighting_scheme calc
_refine_ls_wR_factor_gt 0.0751
_refine_ls_wR_factor_ref 0.0770
_reflns_number_gt 4159
_reflns_number_total 4527
_reflns_threshold_expression I>2\s(I)
_cod_data_source_file ng2064.cif
_cod_data_source_block I
_cod_original_cell_volume 1183.7(4)
_cod_database_code 2210341
_cod_database_fobs_code 2210341

loop_
_symmetry_equiv_pos_as_xyz
'x, y, z'
'-x, -y, -z'

loop_
_atom_site_type_symbol
_atom_site_label
_atom_site_fract_x
_atom_site_fract_y
_atom_site_fract_z
_atom_site_U_iso_or_equiv
_atom_site_adp_type
_atom_site_calc_flag
_atom_site_refinement_flags
_atom_site_occupancy
Gd Gd 0.358181(16) 0.564213(18) 0.626282(16) 0.02800(8) Uani d . 1
O O1 0.1928(3) 0.4603(3) 0.7561(3) 0.0446(7) Uani d . 1
O O2 0.3867(3) 0.3796(3) 0.8294(3) 0.0413(7) Uani d . 1
O O3 0.3822(3) 0.7931(3) 0.5151(3) 0.0402(7) Uani d . 1
O O4 0.4756(3) 0.3622(3) 0.5690(3) 0.0364(6) Uani d . 1
O O5 0.2645(3) 0.5834(3) 0.4516(3) 0.0407(7) Uani d . 1
O O6 0.5770(3) 0.5214(3) 0.6745(3) 0.0398(7) Uani d . 1
O O7 0.6389(6) 0.1824(7) 0.7901(6) 0.1121(19) Uani d D 1
N N1 0.3090(3) 0.6892(4) 0.7906(3) 0.0371(8) Uani d . 1
N N2 0.1243(3) 0.7520(4) 0.6374(3) 0.0364(7) Uani d . 1
C C1 0.3938(5) 0.6539(5) 0.8717(4) 0.0442(10) Uani d . 1
H H1 0.4667 0.5738 0.8762 0.053 Uiso calc R 1
C C2 0.3795(5) 0.7308(6) 0.9511(4) 0.0510(11) Uani d . 1
H H2 0.4405 0.7008 1.0081 0.061 Uiso calc R 1
C C3 0.2757(5) 0.8493(6) 0.9438(4) 0.0529(12) Uani d . 1
H H3 0.2669 0.9032 0.9938 0.063 Uiso calc R 1
C C4 0.1819(5) 0.8904(5) 0.8610(4) 0.0413(10) Uani d . 1
C C5 0.0661(5) 1.0126(5) 0.8495(5) 0.0515(12) Uani d . 1
H H5 0.0567 1.0739 0.8924 0.062 Uiso calc R 1
C C6 -0.0280(5) 1.0395(5) 0.7785(5) 0.0524(12) Uani d . 1
H H6 -0.1031 1.1174 0.7755 0.063 Uiso calc R 1
C C7 -0.0162(4) 0.9508(5) 0.7066(4) 0.0425(10) Uani d . 1
C C8 -0.1159(4) 0.9696(5) 0.6375(5) 0.0514(12) Uani d . 1
H H8 -0.1950 1.0434 0.6348 0.062 Uiso calc R 1
C C9 -0.0962(5) 0.8797(6) 0.5751(5) 0.0528(12) Uani d . 1
H H9 -0.1638 0.8877 0.5326 0.063 Uiso calc R 1
C C10 0.0263(4) 0.7738(5) 0.5742(4) 0.0465(11) Uani d . 1
H H10 0.0397 0.7159 0.5267 0.056 Uiso calc R 1
C C11 0.1025(4) 0.8365(4) 0.7070(4) 0.0324(8) Uani d . 1
C C12 0.2016(4) 0.8054(4) 0.7860(4) 0.0333(8) Uani d . 1
C C13 0.2680(4) 0.3803(4) 0.8389(4) 0.0377(9) Uani d . 1
C C14 0.2155(5) 0.2844(5) 0.9504(4) 0.0504(11) Uani d . 1
C C15 0.0790(7) 0.3107(8) 0.9749(6) 0.092(2) Uani d . 1
H H15A 0.0436 0.2535 1.0437 0.110 Uiso calc R 1
H H15B 0.0220 0.3857 0.9226 0.110 Uiso calc R 1
C C16 0.3103(7) 0.1733(7) 1.0239(6) 0.087(2) Uani d . 1
H H16A 0.2685 0.1061 1.0766 0.131 Uiso calc R 1
H H16B 0.3428 0.2071 1.0735 0.131 Uiso calc R 1
H H16C 0.3839 0.1315 0.9716 0.131 Uiso calc R 1
C C17 0.4849(4) 0.7574(4) 0.4445(4) 0.0332(8) Uani d . 1
C C18 0.5644(5) 0.8533(5) 0.3798(4) 0.0424(10) Uani d . 1
C C19 0.4885(6) 1.0045(5) 0.3438(6) 0.0665(15) Uani d . 1
H H19A 0.5502 1.0561 0.3208 0.100 Uiso calc R 1
H H19B 0.4265 1.0270 0.4124 0.100 Uiso calc R 1
H H19C 0.4401 1.0273 0.2752 0.100 Uiso calc R 1
C C20 0.6970(5) 0.8017(6) 0.3638(5) 0.0595(14) Uani d . 1
H H20A 0.7388 0.7070 0.3928 0.071 Uiso calc R 1
H H20B 0.7481 0.8602 0.3236 0.071 Uiso calc R 1
C C21 0.3029(4) 0.5235(4) 0.3688(4) 0.0341(9) Uani d . 1
C C22 0.1995(4) 0.5044(5) 0.3145(4) 0.0412(10) Uani d . 1
C C23 0.0706(5) 0.5638(7) 0.3435(6) 0.0706(17) Uani d . 1
H H23A 0.0065 0.5516 0.3104 0.085 Uiso calc R 1
H H23B 0.0441 0.6177 0.3969 0.085 Uiso calc R 1
C C24 0.2474(6) 0.4182(8) 0.2306(7) 0.082(2) Uani d . 1
H H24A 0.1732 0.3996 0.2152 0.123 Uiso calc R 1
H H24B 0.3126 0.3327 0.2678 0.123 Uiso calc R 1
H H24C 0.2878 0.4659 0.1542 0.123 Uiso calc R 1
H H71 0.560(4) 0.228(9) 0.817(7) 0.150 Uiso d D 1
H H72 0.644(8) 0.213(9) 0.7104(11) 0.150 Uiso d D 1

loop_
_atom_site_aniso_label
_atom_site_aniso_U_11
_atom_site_aniso_U_22
_atom_site_aniso_U_33
_atom_site_aniso_U_12
_atom_site_aniso_U_13
_atom_site_aniso_U_23
Gd 0.02317(11) 0.03131(12) 0.03092(12) -0.00962(8) -0.00163(8) -0.01057(8)
O1 0.0367(16) 0.0518(19) 0.0442(17) -0.0225(15) -0.0036(14) -0.0044(15)
O2 0.0359(16) 0.0428(17) 0.0440(16) -0.0145(13) -0.0063(13) -0.0078(13)
O3 0.0309(15) 0.0384(16) 0.0482(17) -0.0106(13) 0.0044(13) -0.0146(14)
O4 0.0385(15) 0.0329(15) 0.0424(15) -0.0132(13) -0.0041(13) -0.0149(13)
O5 0.0300(15) 0.0514(18) 0.0441(16) -0.0071(13) -0.0078(12) -0.0220(14)
O6 0.0278(15) 0.0550(19) 0.0414(16) -0.0143(13) -0.0038(12) -0.0186(14)
O7 0.091(4) 0.120(5) 0.113(4) 0.014(3) -0.031(3) -0.058(4)
N1 0.0376(19) 0.0397(19) 0.0350(18) -0.0137(16) -0.0029(15) -0.0115(15)
N2 0.0299(17) 0.0412(19) 0.0368(18) -0.0111(15) -0.0007(14) -0.0119(15)
C1 0.042(2) 0.056(3) 0.039(2) -0.015(2) -0.0074(19) -0.016(2)
C2 0.045(3) 0.064(3) 0.047(3) -0.015(2) -0.009(2) -0.020(2)
C3 0.064(3) 0.065(3) 0.046(3) -0.032(3) 0.002(2) -0.029(2)
C4 0.043(2) 0.045(2) 0.041(2) -0.021(2) 0.0064(19) -0.017(2)
C5 0.055(3) 0.046(3) 0.054(3) -0.014(2) 0.007(2) -0.025(2)
C6 0.047(3) 0.045(3) 0.053(3) -0.005(2) 0.007(2) -0.017(2)
C7 0.034(2) 0.039(2) 0.042(2) -0.0083(19) 0.0060(19) -0.0071(19)
C8 0.027(2) 0.057(3) 0.056(3) -0.001(2) -0.003(2) -0.014(2)
C9 0.032(2) 0.066(3) 0.056(3) -0.010(2) -0.008(2) -0.017(3)
C10 0.035(2) 0.056(3) 0.051(3) -0.012(2) -0.008(2) -0.019(2)
C11 0.0251(18) 0.035(2) 0.034(2) -0.0092(16) 0.0058(16) -0.0113(17)
C12 0.032(2) 0.035(2) 0.0317(19) -0.0120(17) 0.0017(16) -0.0088(17)
C13 0.043(2) 0.038(2) 0.037(2) -0.019(2) -0.0006(19) -0.0129(18)
C14 0.061(3) 0.055(3) 0.040(2) -0.033(3) 0.001(2) -0.009(2)
C15 0.073(4) 0.108(6) 0.075(4) -0.053(4) 0.012(3) 0.010(4)
C16 0.100(5) 0.080(5) 0.073(4) -0.051(4) -0.024(4) 0.020(3)
C17 0.032(2) 0.034(2) 0.035(2) -0.0098(17) -0.0086(17) -0.0086(17)
C18 0.045(2) 0.041(2) 0.045(2) -0.021(2) 0.000(2) -0.013(2)
C19 0.065(3) 0.045(3) 0.084(4) -0.025(3) -0.003(3) -0.007(3)
C20 0.049(3) 0.058(3) 0.076(4) -0.029(3) 0.009(3) -0.023(3)
C21 0.029(2) 0.038(2) 0.037(2) -0.0116(17) -0.0071(17) -0.0089(18)
C22 0.032(2) 0.050(3) 0.050(2) -0.0164(19) -0.0070(19) -0.019(2)
C23 0.041(3) 0.107(5) 0.091(4) -0.024(3) -0.009(3) -0.059(4)
C24 0.051(3) 0.120(6) 0.117(5) -0.030(3) -0.007(3) -0.083(5)

loop_
_atom_type_symbol
_atom_type_description
_atom_type_scat_dispersion_real
_atom_type_scat_dispersion_imag
_atom_type_scat_source
C C 0.0033 0.0016 'International Tables Vol C Tables 4.2.6.8 and 6.1.1.4'
H H 0.0000 0.0000 'International Tables Vol C Tables 4.2.6.8 and 6.1.1.4'
N N 0.0061 0.0033 'International Tables Vol C Tables 4.2.6.8 and 6.1.1.4'
O O 0.0106 0.0060 'International Tables Vol C Tables 4.2.6.8 and 6.1.1.4'
Gd Gd -0.1653 3.9035 'International Tables Vol C Tables 4.2.6.8 and 6.1.1.4'

loop_
_geom_angle_atom_site_label_1
_geom_angle_atom_site_label_2
_geom_angle_atom_site_label_3
_geom_angle_site_symmetry_1
_geom_angle_site_symmetry_3
_geom_angle
_geom_angle_publ_flag
O1 Gd O2 . . 52.79(10) yes
O1 Gd O3 . . 140.15(10) yes
O1 Gd O4 . . 90.63(11) yes
O1 Gd O4 . 2_666 159.53(10) yes
O1 Gd O5 . . 88.41(11) yes
O1 Gd O6 . . 126.20(11) yes
O1 Gd N1 . . 84.04(11) yes
O1 Gd N2 . . 69.45(11) yes
O2 Gd O3 . . 142.66(10) yes
O2 Gd O4 . . 76.87(10) yes
O2 Gd O4 . 2_666 134.22(9) yes
O2 Gd O5 . . 130.06(10) yes
O2 Gd O6 . . 73.54(10) yes
O2 Gd N1 . . 73.86(10) yes
O2 Gd N2 . . 109.78(10) yes
O3 Gd O4 . . 125.45(10) yes
O3 Gd O4 . 2_666 50.44(9) yes
O3 Gd O5 . . 87.10(11) yes
O3 Gd O6 . . 81.26(10) yes
O3 Gd N1 . . 74.03(10) yes
O3 Gd N2 . . 70.99(10) yes
O4 Gd O4 . 2_666 75.10(10) yes
O4 Gd O5 . . 73.13(10) yes
O4 Gd O6 . . 79.69(10) yes
O4 Gd N1 . . 146.80(11) yes
O4 Gd N2 . . 144.12(10) yes
O5 Gd O4 . 2_666 73.58(9) yes
O5 Gd O6 . . 136.08(9) yes
O5 Gd N1 . . 139.09(11) yes
O5 Gd N2 . . 76.67(10) ?
O6 Gd O4 . 2_666 66.38(9) ?
O6 Gd N1 . . 77.31(10) yes
O6 Gd N2 . . 136.17(10) yes
N1 Gd N2 . . 63.01(11) yes
N1 Gd O4 . 2_666 115.92(9) yes
N2 Gd O4 . 2_666 114.21(10) yes
O4 Gd Gd . 2_666 40.21(7) ?
O5 Gd Gd . 2_666 68.86(7) ?
O6 Gd Gd . 2_666 68.07(7) ?
O1 Gd Gd . 2_666 129.23(8) ?
O3 Gd Gd . 2_666 85.29(7) ?
O2 Gd Gd . 2_666 109.36(7) ?
N1 Gd Gd . 2_666 141.94(8) ?
N2 Gd Gd . 2_666 138.90(8) ?
O4 Gd Gd 2_666 2_666 34.89(6) ?
C13 O1 Gd . . 95.3(2) ?
C13 O2 Gd . . 91.1(3) ?
C17 O3 Gd . . 98.5(2) ?
C17 O4 Gd 2_666 . 165.5(3) ?
C17 O4 Gd 2_666 2_666 89.1(2) ?
Gd O4 Gd . 2_666 104.90(10) ?
C21 O5 Gd . . 134.5(3) ?
C21 O6 Gd 2_666 . 138.1(3) ?
H71 O7 H72 . . 106(8) ?
C1 N1 C12 . . 117.8(4) ?
C1 N1 Gd . . 121.8(3) ?
C12 N1 Gd . . 119.8(3) ?
C10 N2 C11 . . 117.5(4) ?
C10 N2 Gd . . 123.5(3) ?
C11 N2 Gd . . 118.9(3) ?
N1 C1 C2 . . 123.4(5) ?
N1 C1 H1 . . 118.3 ?
C2 C1 H1 . . 118.3 ?
C3 C2 C1 . . 119.1(5) ?
C3 C2 H2 . . 120.4 ?
C1 C2 H2 . . 120.4 ?
C2 C3 C4 . . 119.8(4) ?
C2 C3 H3 . . 120.1 ?
C4 C3 H3 . . 120.1 ?
C3 C4 C12 . . 117.6(4) ?
C3 C4 C5 . . 123.7(4) ?
C12 C4 C5 . . 118.7(4) ?
C6 C5 C4 . . 121.3(5) ?
C6 C5 H5 . . 119.4 ?
C4 C5 H5 . . 119.4 ?
C5 C6 C7 . . 121.7(5) ?
C5 C6 H6 . . 119.2 ?
C7 C6 H6 . . 119.2 ?
C8 C7 C11 . . 117.8(4) ?
C8 C7 C6 . . 123.7(4) ?
C11 C7 C6 . . 118.5(4) ?
C9 C8 C7 . . 119.2(4) ?
C9 C8 H8 . . 120.4 ?
C7 C8 H8 . . 120.4 ?
C8 C9 C10 . . 119.8(5) ?
C8 C9 H9 . . 120.1 ?
C10 C9 H9 . . 120.1 ?
N2 C10 C9 . . 123.3(4) ?
N2 C10 H10 . . 118.3 ?
C9 C10 H10 . . 118.3 ?
N2 C11 C7 . . 122.2(4) ?
N2 C11 C12 . . 118.1(3) ?
C7 C11 C12 . . 119.7(4) ?
N1 C12 C4 . . 122.2(4) ?
N1 C12 C11 . . 117.9(3) ?
C4 C12 C11 . . 119.8(4) ?
O2 C13 O1 . . 120.8(4) ?
O2 C13 C14 . . 119.5(4) ?
O1 C13 C14 . . 119.7(4) ?
C15 C14 C16 . . 124.3(5) ?
C15 C14 C13 . . 118.1(5) ?
C16 C14 C13 . . 117.6(5) ?
C14 C15 H15A . . 120.0 ?
C14 C15 H15B . . 120.0 ?
H15A C15 H15B . . 120.0 ?
C14 C16 H16A . . 109.5 ?
C14 C16 H16B . . 109.5 ?
H16A C16 H16B . . 109.5 ?
C14 C16 H16C . . 109.5 ?
H16A C16 H16C . . 109.5 ?
H16B C16 H16C . . 109.5 ?
O3 C17 O4 . 2_666 120.2(4) ?
O3 C17 C18 . . 119.9(4) ?
O4 C17 C18 2_666 . 119.9(4) ?
C20 C18 C17 . . 118.9(4) ?
C20 C18 C19 . . 123.9(5) ?
C17 C18 C19 . . 117.0(4) ?
C18 C19 H19A . . 109.5 ?
C18 C19 H19B . . 109.5 ?
H19A C19 H19B . . 109.5 ?
C18 C19 H19C . . 109.5 ?
H19A C19 H19C . . 109.5 ?
H19B C19 H19C . . 109.5 ?
C18 C20 H20A . . 120.0 ?
C18 C20 H20B . . 120.0 ?
H20A C20 H20B . . 120.0 ?
O5 C21 O6 . 2_666 125.0(4) ?
O5 C21 C22 . . 118.8(3) ?
O6 C21 C22 2_666 . 116.2(3) ?
C23 C22 C24 . . 122.5(4) ?
C23 C22 C21 . . 119.8(4) ?
C24 C22 C21 . . 117.7(4) ?
C22 C23 H23A . . 120.0 ?
C22 C23 H23B . . 120.0 ?
H23A C23 H23B . . 120.0 ?
C22 C24 H24A . . 109.5 ?
C22 C24 H24B . . 109.5 ?
H24A C24 H24B . . 109.5 ?
C22 C24 H24C . . 109.5 ?
H24A C24 H24C . . 109.5 ?
H24B C24 H24C . . 109.5 ?

loop_
_geom_bond_atom_site_label_1
_geom_bond_atom_site_label_2
_geom_bond_site_symmetry_2
_geom_bond_distance
_geom_bond_publ_flag
Gd O1 . 2.415(3) yes
Gd O2 . 2.505(3) yes
Gd O3 . 2.456(3) yes
Gd O4 . 2.343(3) yes
Gd O4 2_666 2.644(3) yes
Gd O5 . 2.377(3) yes
Gd O6 . 2.387(3) yes
Gd N1 . 2.573(3) yes
Gd N2 . 2.610(3) yes
Gd Gd 2_666 3.9574(11) ?
O1 C13 . 1.259(5) ?
O2 C13 . 1.257(5) ?
O3 C17 . 1.247(5) ?
O4 C17 2_666 1.268(5) ?
O4 Gd 2_666 2.644(3) ?
O5 C21 . 1.260(5) ?
O6 C21 2_666 1.260(5) ?
O7 H71 . 0.87(8) ?
O7 H72 . 0.865(17) ?
N1 C1 . 1.320(6) ?
N1 C12 . 1.360(5) ?
N2 C10 . 1.323(5) ?
N2 C11 . 1.354(5) ?
C1 C2 . 1.400(6) ?
C1 H1 . 0.9300 ?
C2 C3 . 1.352(7) ?
C2 H2 . 0.9300 ?
C3 C4 . 1.397(7) ?
C3 H3 . 0.9300 ?
C4 C12 . 1.414(6) ?
C4 C5 . 1.442(7) ?
C5 C6 . 1.335(7) ?
C5 H5 . 0.9300 ?
C6 C7 . 1.440(7) ?
C6 H6 . 0.9300 ?
C7 C8 . 1.398(7) ?
C7 C11 . 1.419(6) ?
C8 C9 . 1.344(7) ?
C8 H8 . 0.9300 ?
C9 C10 . 1.399(7) ?
C9 H9 . 0.9300 ?
C10 H10 . 0.9300 ?
C11 C12 . 1.433(6) ?
C13 C14 . 1.503(6) ?
C14 C15 . 1.375(8) ?
C14 C16 . 1.413(8) ?
C15 H15A . 0.9300 ?
C15 H15B . 0.9300 ?
C16 H16A . 0.9600 ?
C16 H16B . 0.9600 ?
C16 H16C . 0.9600 ?
C17 O4 2_666 1.268(5) ?
C17 C18 . 1.489(6) ?
C18 C20 . 1.326(7) ?
C18 C19 . 1.496(7) ?
C19 H19A . 0.9600 ?
C19 H19B . 0.9600 ?
C19 H19C . 0.9600 ?
C20 H20A . 0.9300 ?
C20 H20B . 0.9300 ?
C21 O6 2_666 1.260(5) ?
C21 C22 . 1.503(5) ?
C22 C23 . 1.321(7) ?
C22 C24 . 1.469(7) ?
C23 H23A . 0.9300 ?
C23 H23B . 0.9300 ?
C24 H24A . 0.9600 ?
C24 H24B . 0.9600 ?
C24 H24C . 0.9600 ?

loop_
_geom_hbond_atom_site_label_D
_geom_hbond_atom_site_label_H
_geom_hbond_atom_site_label_A
_geom_hbond_distance_DH
_geom_hbond_distance_HA
_geom_hbond_distance_DA
_geom_hbond_angle_DHA
O7 H72 O4 0.865(17) 2.44(6) 3.084(6) 132(7)
O7 H71 O2 0.87(8) 2.01(8) 2.838(6) 161(8)

loop_
_geom_torsion_atom_site_label_1
_geom_torsion_atom_site_label_2
_geom_torsion_atom_site_label_3
_geom_torsion_atom_site_label_4
_geom_torsion_site_symmetry_1
_geom_torsion_site_symmetry_4
_geom_torsion
O4 Gd O1 C13 . . 73.0(3)
O5 Gd O1 C13 . . 146.1(3)
O6 Gd O1 C13 . . -4.7(3)
O3 Gd O1 C13 . . -130.4(3)
O2 Gd O1 C13 . . 0.0(2)
N1 Gd O1 C13 . . -74.2(3)
N2 Gd O1 C13 . . -137.6(3)
O4 Gd O1 C13 2_666 . 118.1(3)
Gd Gd O1 C13 2_666 . 85.3(3)
O4 Gd O2 C13 . . -101.1(2)
O5 Gd O2 C13 . . -46.9(3)
O6 Gd O2 C13 . . 176.0(3)
O1 Gd O2 C13 . . 0.0(2)
O3 Gd O2 C13 . . 126.4(2)
N1 Gd O2 C13 . . 94.8(3)
N2 Gd O2 C13 . . 42.1(3)
O4 Gd O2 C13 2_666 . -154.5(2)
Gd Gd O2 C13 2_666 . -125.1(2)
O4 Gd O3 C17 . . -11.8(3)
O5 Gd O3 C17 . . -78.7(2)
O6 Gd O3 C17 . . 58.8(2)
O1 Gd O3 C17 . . -162.7(2)
O2 Gd O3 C17 . . 106.4(3)
N1 Gd O3 C17 . . 138.0(3)
N2 Gd O3 C17 . . -155.6(3)
O4 Gd O3 C17 2_666 . -7.7(2)
Gd Gd O3 C17 2_666 . -9.7(2)
O5 Gd O4 C17 . 2_666 -86.9(11)
O6 Gd O4 C17 . 2_666 128.0(11)
O1 Gd O4 C17 . 2_666 1.2(11)
O3 Gd O4 C17 . 2_666 -160.6(10)
O2 Gd O4 C17 . 2_666 52.6(11)
N1 Gd O4 C17 . 2_666 81.3(11)
N2 Gd O4 C17 . 2_666 -53.1(11)
O4 Gd O4 C17 2_666 2_666 -163.9(11)
Gd Gd O4 C17 2_666 2_666 -163.9(11)
O5 Gd O4 Gd . 2_666 77.00(11)
O6 Gd O4 Gd . 2_666 -68.10(11)
O1 Gd O4 Gd . 2_666 165.15(11)
O3 Gd O4 Gd . 2_666 3.30(16)
O2 Gd O4 Gd . 2_666 -143.43(12)
N1 Gd O4 Gd . 2_666 -114.81(17)
N2 Gd O4 Gd . 2_666 110.87(16)
O4 Gd O4 Gd 2_666 2_666 0.0
O4 Gd O5 C21 . . -17.7(4)
O6 Gd O5 C21 . . 36.6(4)
O1 Gd O5 C21 . . -108.8(4)
O3 Gd O5 C21 . . 110.8(4)
O2 Gd O5 C21 . . -73.3(4)
N1 Gd O5 C21 . . 172.2(3)
N2 Gd O5 C21 . . -178.0(4)
O4 Gd O5 C21 2_666 . 61.4(4)
Gd Gd O5 C21 2_666 . 24.8(4)
O4 Gd O6 C21 . 2_666 36.9(4)
O5 Gd O6 C21 . 2_666 -15.3(5)
O1 Gd O6 C21 . 2_666 120.0(4)
O3 Gd O6 C21 . 2_666 -91.8(4)
O2 Gd O6 C21 . 2_666 116.1(4)
N1 Gd O6 C21 . 2_666 -167.2(4)
N2 Gd O6 C21 . 2_666 -142.3(4)
O4 Gd O6 C21 2_666 2_666 -41.3(4)
Gd Gd O6 C21 2_666 2_666 -3.4(4)
O4 Gd N1 C1 . . 23.4(4)
O5 Gd N1 C1 . . -174.0(3)
O6 Gd N1 C1 . . -23.8(3)
O1 Gd N1 C1 . . 105.4(3)
O3 Gd N1 C1 . . -108.2(3)
O2 Gd N1 C1 . . 52.5(3)
N2 Gd N1 C1 . . 175.4(4)
O4 Gd N1 C1 2_666 . -79.3(3)
Gd Gd N1 C1 2_666 . -48.5(4)
O4 Gd N1 C12 . . -164.8(2)
O5 Gd N1 C12 . . -2.2(4)
O6 Gd N1 C12 . . 148.0(3)
O1 Gd N1 C12 . . -82.8(3)
O3 Gd N1 C12 . . 63.5(3)
O2 Gd N1 C12 . . -135.8(3)
N2 Gd N1 C12 . . -12.9(3)
O4 Gd N1 C12 2_666 . 92.4(3)
Gd Gd N1 C12 2_666 . 123.3(3)
O4 Gd N2 C10 . . -17.9(4)
O5 Gd N2 C10 . . 15.3(3)
O6 Gd N2 C10 . . 160.6(3)
O1 Gd N2 C10 . . -78.0(3)
O3 Gd N2 C10 . . 106.9(4)
O2 Gd N2 C10 . . -112.8(3)
N1 Gd N2 C10 . . -171.8(4)
O4 Gd N2 C10 2_666 . 80.2(4)
Gd Gd N2 C10 2_666 . 48.7(4)
O4 Gd N2 C11 . . 165.2(2)
O5 Gd N2 C11 . . -161.6(3)
O6 Gd N2 C11 . . -16.3(3)
O1 Gd N2 C11 . . 105.1(3)
O3 Gd N2 C11 . . -70.1(3)
O2 Gd N2 C11 . . 70.3(3)
N1 Gd N2 C11 . . 11.3(3)
O4 Gd N2 C11 2_666 . -96.7(3)
Gd Gd N2 C11 2_666 . -128.2(2)
C12 N1 C1 C2 . . -0.9(7)
Gd N1 C1 C2 . . 171.0(4)
N1 C1 C2 C3 . . -1.6(8)
C1 C2 C3 C4 . . 2.4(7)
C2 C3 C4 C12 . . -0.9(7)
C2 C3 C4 C5 . . 178.0(5)
C3 C4 C5 C6 . . -172.8(5)
C12 C4 C5 C6 . . 6.2(7)
C4 C5 C6 C7 . . -2.3(8)
C5 C6 C7 C8 . . 175.6(5)
C5 C6 C7 C11 . . -3.4(7)
C11 C7 C8 C9 . . 0.2(7)
C6 C7 C8 C9 . . -178.9(5)
C7 C8 C9 C10 . . -3.7(7)
C11 N2 C10 C9 . . 0.7(7)
Gd N2 C10 C9 . . -176.3(4)
C8 C9 C10 N2 . . 3.5(8)
C10 N2 C11 C7 . . -4.4(6)
Gd N2 C11 C7 . . 172.7(3)
C10 N2 C11 C12 . . 173.5(4)
Gd N2 C11 C12 . . -9.3(4)
C8 C7 C11 N2 . . 4.1(6)
C6 C7 C11 N2 . . -176.8(4)
C8 C7 C11 C12 . . -173.9(4)
C6 C7 C11 C12 . . 5.2(6)
C1 N1 C12 C4 . . 2.5(6)
Gd N1 C12 C4 . . -169.6(3)
C1 N1 C12 C11 . . -174.0(4)
Gd N1 C12 C11 . . 14.0(5)
C3 C4 C12 N1 . . -1.6(6)
C5 C4 C12 N1 . . 179.4(4)
C3 C4 C12 C11 . . 174.8(4)
C5 C4 C12 C11 . . -4.2(6)
N2 C11 C12 N1 . . -2.9(5)
C7 C11 C12 N1 . . 175.2(4)
N2 C11 C12 C4 . . -179.4(4)
C7 C11 C12 C4 . . -1.4(6)
Gd O2 C13 O1 . . 0.1(4)
Gd O2 C13 C14 . . -180.0(4)
Gd O1 C13 O2 . . -0.1(4)
Gd O1 C13 C14 . . 180.0(3)
O2 C13 C14 C15 . . 163.5(5)
O1 C13 C14 C15 . . -16.6(7)
O2 C13 C14 C16 . . -16.0(7)
O1 C13 C14 C16 . . 163.9(5)
Gd O3 C17 O4 . 2_666 14.4(4)
Gd O3 C17 C18 . . -163.1(3)
O3 C17 C18 C20 . . 143.1(5)
O4 C17 C18 C20 2_666 . -34.4(6)
O3 C17 C18 C19 . . -33.1(6)
O4 C17 C18 C19 2_666 . 149.4(4)
Gd O5 C21 O6 . 2_666 -32.8(6)
Gd O5 C21 C22 . . 148.1(3)
O5 C21 C22 C23 . . 7.7(7)
O6 C21 C22 C23 2_666 . -171.5(5)
O5 C21 C22 C24 . . -171.9(5)
O6 C21 C22 C24 2_666 . 8.9(7)
